data_2005226
loop_
_publ_author_name
'Erragh, F.'
'Boukhari, A.'
'Holt, E. M.'

_publ_section_title
;
 Lithium Dicobalt Tripolyphosphate and Lithium Dinickel
 Tripolyphosphate
;
_journal_issue 8
_journal_name_full 'Acta Crystallographica Section C'
_journal_page_first 1867
_journal_page_last 1869
_journal_paper_doi 10.1107/S010827019501643X
_journal_volume 52
_journal_year 1996
_chemical_formula_iupac 'Li Ni2 P3 O10'
_chemical_formula_moiety 'Li Ni2 P3 O10'
_chemical_formula_sum 'Li Ni2 O10 P3'
_chemical_formula_weight 377.3
_chemical_name_systematic 'Lithium dinickel tripolyphosphate'
_space_group_IT_number 11
_symmetry_cell_setting monoclinic
_symmetry_space_group_name_Hall '-P 2yb'
_symmetry_space_group_name_H-M 'P 1 21/m 1'
_cell_angle_alpha 90
_cell_angle_beta 98.08(1)
_cell_angle_gamma 90
_cell_formula_units_Z 2
_cell_length_a 4.576(1)
_cell_length_b 8.356(1)
_cell_length_c 8.921(1)
_cell_measurement_reflns_used 45
_cell_measurement_temperature 298
_cell_measurement_theta_max 12.5
_cell_measurement_theta_min 10.4
_cell_volume 337.73(9)
_computing_cell_refinement XSCANS
_computing_data_collection 'XSCANS (Siemens, 1991)'
_computing_data_reduction XSCANS
_computing_molecular_graphics 'XP (Siemens, 1990)'
_computing_structure_refinement 'SHELXTL-Plus (Sheldrick, 1992)'
_computing_structure_solution 'SHELXS86 (Sheldrick, 1990)'
_diffrn_ambient_temperature 298
_diffrn_measurement_device 'Syntex P4 automated'
_diffrn_measurement_method \q/2\q
_diffrn_radiation_monochromator graphite
_diffrn_radiation_source 'X-ray tube'
_diffrn_radiation_type MoK\a
_diffrn_radiation_wavelength 0.71073
_diffrn_reflns_av_R_equivalents 0.0355
_diffrn_reflns_limit_h_max 6
_diffrn_reflns_limit_h_min -1
_diffrn_reflns_limit_k_max 11
_diffrn_reflns_limit_k_min -1
_diffrn_reflns_limit_l_max 12
_diffrn_reflns_limit_l_min -12
_diffrn_reflns_number 1368
_diffrn_reflns_theta_max 23.0
_diffrn_reflns_theta_min 3.5
_diffrn_standards_decay_% <5
_diffrn_standards_interval_count 97
_diffrn_standards_number 3
_exptl_absorpt_coefficient_mu 6.334
_exptl_absorpt_correction_T_max 0.68
_exptl_absorpt_correction_T_min 0.25
_exptl_absorpt_correction_type 'semi-empirical from \y scans (XEMP; Siemens, 1991)'
_exptl_crystal_colour yellow
_exptl_crystal_density_diffrn 3.709
_exptl_crystal_description plate
_exptl_crystal_F_000 368
_exptl_crystal_size_max 0.3
_exptl_crystal_size_mid 0.3
_exptl_crystal_size_min 0.08
_refine_diff_density_max 1.80
_refine_diff_density_min -1.74
_refine_ls_extinction_method none
_refine_ls_goodness_of_fit_obs 1.20
_refine_ls_matrix_type full
_refine_ls_number_parameters 86
_refine_ls_number_reflns 931
_refine_ls_R_factor_obs 0.052
_refine_ls_shift/esd_max 0.006
_refine_ls_shift/esd_mean 0.001
_refine_ls_structure_factor_coef F
_refine_ls_weighting_details 'w = 1/[\s^2^(F) + 0.0008F^2^]'
_refine_ls_weighting_scheme calc
_refine_ls_wR_factor_obs 0.063
_reflns_number_observed 792
_reflns_number_total 931
_reflns_observed_criterion F>6.0\s(F)
_cod_data_source_file br1124.cif
_cod_data_source_block 2
_cod_depositor_comments
;
The following automatic conversions were performed:

'_atom_site_thermal_displace_type' value 'uani' changed to 'Uani'
according to /home/saulius/struct/CIF-dictionaries/cif_core.dic
dictionary named 'cif_core.dic' version 2.4.1 from 2010-06-29 (12
times).

Automatic conversion script
Id: cif_fix_values 1715 2011-07-08 13:25:40Z adriana 

The following automatic conversions were performed:

'_refine_ls_weighting_scheme' value 'w = 1/[\s^2^(F) + 0.0008F^2^]'
was changed to 'calc'. New tag '_refine_ls_weighting_details' was
created. The value of the new tag was set to 'w = 1/[\s^2^(F) +
0.0008F^2^]'.

Automatic conversion script
Id: cif_fix_values 3143 2015-03-26 13:38:13Z robertas 
;
_cod_original_cell_volume 337.77(5)
_cod_original_sg_symbol_H-M 'P 21/m'
_cod_database_code 2005226

loop_
_symmetry_equiv_pos_as_xyz
x,y,z
-x,-y,-z
-x,1/2+y,-z
x,1/2-y,z

loop_
_atom_site_aniso_label
_atom_site_aniso_U_11
_atom_site_aniso_U_22
_atom_site_aniso_U_33
_atom_site_aniso_U_12
_atom_site_aniso_U_13
_atom_site_aniso_U_23
Ni1 0.0120(10) 0.0000(10) 0.0080(10) 0.0000(10) 0.0010(10) 0.0000(10)
Li1 0.053(9) 0.021(6) 0.012(5) -0.015(6) -0.001(5) -0.004(4)
P1 0.0100(10) 0.0000(10) 0.0070(10) 0.000 0.0010(10) 0.000
P2 0.0100(10) 0.0000(10) 0.0070(10) 0.000 0.0010(10) 0.000
P3 0.0110(10) 0.0000(10) 0.0070(10) 0.000 0.0010(10) 0.000
O11 0.0120(10) 0.0030(10) 0.0110(10) -0.0020(10) 0.0020(10) -0.0010(10)
O12 0.010(2) 0.0030(10) 0.012(2) 0.000 -0.0020(10) 0.000
O21 0.016(2) 0.011(2) 0.0060(10) 0.000 0.0030(10) 0.000
O22 0.011(2) 0.0070(10) 0.0060(10) 0.000 0.0020(10) 0.000
O23 0.015(2) 0.0040(10) 0.0120(10) -0.0040(10) 0.0010(10) -0.0010(10)
O31 0.013(2) 0.0010(10) 0.0100(10) 0.0020(10) 0.0020(10) 0.0020(10)
O32 0.010(2) 0.0020(10) 0.013(2) 0.000 -0.0020(10) 0.000

loop_
_atom_site_label
_atom_site_fract_x
_atom_site_fract_y
_atom_site_fract_z
_atom_site_U_iso_or_equiv
_atom_site_thermal_displace_type
Ni1 .0366(1) .0691(1) .3363(1) .007(1) Uani
Li1 0 0 0 .030(4) Uani
P1 .4637(3) .25 .1452(1) .006(1) Uani
P2 -0.6669(3) .25 .8209(1) .006(1) Uani
P3 -0.3979(3) .25 .5346(1) .006(1) Uani
O11 .2891(6) .0985(3) .1597(3) .008(1) Uani
O12 .7700(9) .25 .2381(4) .009(1) Uani
O21 -0.432(1) .25 .7100(4) .011(1) Uani
O22 -0.4459(9) .25 .9756(4) .008(1) Uani
O23 -0.8400(7) .0985(3) .8107(3) .010(1) Uani
O31 -0.2283(6) .0972(3) .5129(3) .008(1) Uani
O32 -0.7074(9) .25 .4462(4) .009(1) Uani

loop_
_atom_type_symbol
_atom_type_scat_dispersion_real
_atom_type_scat_dispersion_imag
_atom_type_scat_source
Li 0.4 1.1 International_Tables_Vol_IV_Table_2.2B
Ni 0.285 1.113 International_Tables_Vol_IV_Table_2.2B
P 0.09 0.095 International_Tables_Vol_IV_Table_2.2B
O 0.008 0.006 International_Tables_Vol_IV_Table_2.2B

loop_
_geom_angle_atom_site_label_1
_geom_angle_atom_site_label_2
_geom_angle_atom_site_label_3
_geom_angle_site_symmetry_1
_geom_angle_site_symmetry_2
_geom_angle_site_symmetry_3
_geom_angle
_geom_angle_publ_flag
O31 Ni1 O12 . . 1_455 82.50(10) no
O11 Ni1 O31 . . . 166.90(10) no
O12 Ni1 O23 1_455 . 2_456 92.80(10) no
O12 Ni1 O32 1_455 . 1_655 85.80(10) no
O23 Ni1 O32 2_456 . 1_655 166.90(10) no
O31 Ni1 O31 . . 2_556 79.90(10) no
O11 Ni1 O31 . . 2_556 110.10(10) no
O31 Ni1 O32 2_556 . 1_655 91.30(10) no
O11 Ni1 O12 . . 1_455 87.20(10) no
O31 Ni1 O23 . . 2_456 107.80(10) no
O11 Ni1 O23 . . 2_456 80.60(10) no
O31 Ni1 O32 . . 1_655 85.00(10) no
O11 Ni1 O32 . . 1_655 86.30(10) no
O12 Ni1 O31 1_455 . 2_556 162.30(10) no
O23 Ni1 O31 2_456 . 2_556 93.80(10) no
O11 Li1 O23 2_555 . 1_654 81.80(10) no
O11 Li1 O11 . . 2_555 180.00(10) no
O23 Li1 O23 1_654 . 2_456 180.00(10) no
O11 Li1 O23 . . 2_456 81.80(10) no
O11 Li1 O23 . . 1_654 98.20(10) no
O11 Li1 O23 2_555 . 2_456 98.20(10) no
O11 P1 O11 . . 4_555 113.7(2) no
O11 P1 O22 1_456 1_456 . 106.70(10) no
O11 P1 O22 4_456 1_456 . 106.70(10) no
O11 P1 O12 . . . 114.20(10) no
O12 P1 O11 . . 4_555 114.20(10) no
O12 P1 O22 4_456 1_456 . 99.9(2) no
O22 P2 O23 . . . 108.70(10) no
O22 P2 O23 . . 4_555 108.70(10) no
O23 P2 O23 . . 4_555 116.4(2) no
O21 P2 O22 . . . 98.0(2) no
O21 P2 O23 . . . 111.70(10) no
O21 P2 O23 . . 4_555 111.70(10) no
O21 P3 O31 . . . 104.30(10) no
O31 P3 O32 . . . 112.9(2) no
O31 P3 O31 . . 4_555 114.2(2) no
O21 P3 O32 . . . 107.3(2) no
O21 P3 O31 . . 4_555 104.30(10) no
O32 P3 O31 . . 4_555 112.90(10) no
P2 O21 P3 . . . 142.5(3) no
P2 O22 P1 . . 1_456 126.4(3) no

loop_
_geom_bond_atom_site_label_1
_geom_bond_atom_site_label_2
_geom_bond_site_symmetry_1
_geom_bond_site_symmetry_2
_geom_bond_distance
_geom_bond_publ_flag
Ni1 O12 . 1_455 2.059(3) yes
Ni1 O23 . 2_456 2.040(3) yes
Ni1 O31 . 2_556 2.044(3) yes
Ni1 O31 . 1_555 2.132(3) yes
Ni1 O11 . 1_555 2.095(3) yes
Ni1 O32 . 1_655 2.072(3) yes
Li1 O11 . . 1.982(3) yes
Li1 O23 . 1_654 2.100(3) yes
Li1 O11 . 2_555 1.982(3) yes
Li1 O23 . 2_456 2.100(3) yes
P1 O11 . . 1.513(3) yes
P1 O11 . 4_555 1.513(3) yes
P1 O22 1_456 . 1.624(4) yes
P1 O12 . . 1.525(4) yes
P2 O21 . . 1.560(4) yes
P2 O22 . . 1.592(4) yes
P2 O23 . . 1.489(3) yes
P2 O23 . 4_555 1.489(3) yes
P3 O21 . . 1.594(4) yes
P3 O32 . . 1.521(4) yes
P3 O31 . . 1.521(3) yes
P3 O31 . 4_555 1.521(3) yes
